data_4134745
loop_
_publ_author_name
'Gu, Nina X.'
'Oyala, Paul H.'
'Peters, Jonas C.'

_publ_section_title
;
 H<sub>2</sub> Evolution from a Thiolate-Bound Ni(III) Hydride.
;
_journal_issue 17
_journal_name_full 'Journal of the American Chemical Society'
_journal_page_first 7827
_journal_page_last 7835
_journal_paper_doi 10.1021/jacs.0c00712
_journal_volume 142
_journal_year 2020
_chemical_formula_moiety 'C36 H45 K Ni P2 S Si'
_chemical_formula_sum 'C36 H45 K Ni P2 S Si'
_chemical_formula_weight 697.62
_space_group_crystal_system monoclinic
_space_group_IT_number 14
_space_group_name_Hall '-P 2ybc'
_space_group_name_H-M_alt 'P 1 21/c 1'
_atom_sites_solution_hydrogens mixed
_atom_sites_solution_primary direct
_audit_creation_date 2018-07-21
_audit_creation_method
;
Olex2 1.2
(compiled 2018.05.29 svn.r3508 for OlexSys, GUI svn.r5506)
;
_cell_angle_alpha 90
_cell_angle_beta 96.3290(10)
_cell_angle_gamma 90
_cell_formula_units_Z 4
_cell_length_a 10.5790(4)
_cell_length_b 26.7073(9)
_cell_length_c 13.4850(5)
_cell_measurement_reflns_used 9337
_cell_measurement_temperature 100(2)
_cell_measurement_theta_max 35.07
_cell_measurement_theta_min 2.47
_cell_volume 3786.8(2)
_computing_cell_refinement 'SAINT v8.37A (Bruker, 2015)'
_computing_data_reduction 'SAINT v8.37A (Bruker, 2015)'
_computing_molecular_graphics 'Olex2 (Dolomanov et al., 2009)'
_computing_publication_material 'Olex2 (Dolomanov et al., 2009)'
_computing_structure_refinement 'XL (Sheldrick, 2008)'
_computing_structure_solution 'XS (Sheldrick, 2008)'
_diffrn_ambient_temperature 100.01
_diffrn_measured_fraction_theta_full 0.997
_diffrn_measured_fraction_theta_max 0.999
_diffrn_measurement_device_type 'Bruker APEX-II CCD'
_diffrn_measurement_method '\f and \w scans'
_diffrn_radiation_type MoK\a
_diffrn_radiation_wavelength 0.71073
_diffrn_reflns_av_R_equivalents 0.0446
_diffrn_reflns_av_unetI/netI 0.0222
_diffrn_reflns_Laue_measured_fraction_full 0.997
_diffrn_reflns_Laue_measured_fraction_max 0.999
_diffrn_reflns_limit_h_max 16
_diffrn_reflns_limit_h_min -16
_diffrn_reflns_limit_k_max 41
_diffrn_reflns_limit_k_min -41
_diffrn_reflns_limit_l_max 20
_diffrn_reflns_limit_l_min -20
_diffrn_reflns_number 172135
_diffrn_reflns_point_group_measured_fraction_full 0.997
_diffrn_reflns_point_group_measured_fraction_max 0.999
_diffrn_reflns_theta_full 25.242
_diffrn_reflns_theta_max 33.140
_diffrn_reflns_theta_min 2.448
_diffrn_standards_number 0
_exptl_absorpt_coefficient_mu 0.816
_exptl_absorpt_correction_T_max 0.7470
_exptl_absorpt_correction_T_min 0.6842
_exptl_absorpt_correction_type multi-scan
_exptl_absorpt_process_details
'SADABS-2016/2 (Bruker,2016/2) was used for absorption correction. wR2(int) was 0.0979 before and 0.0491 after correction. The Ratio of minimum to maximum transmission is 0.9159. The \l/2 correction factor is Not present.'
_exptl_crystal_density_diffrn 1.224
_exptl_crystal_description block
_exptl_crystal_F_000 1472
_exptl_crystal_size_max 0.268
_exptl_crystal_size_mid 0.166
_exptl_crystal_size_min 0.128
_refine_diff_density_max 1.063
_refine_diff_density_min -1.111
_refine_diff_density_rms 0.060
_refine_ls_extinction_method none
_refine_ls_goodness_of_fit_ref 1.023
_refine_ls_hydrogen_treatment mixed
_refine_ls_matrix_type full
_refine_ls_number_parameters 421
_refine_ls_number_reflns 14419
_refine_ls_number_restraints 0
_refine_ls_restrained_S_all 1.023
_refine_ls_R_factor_all 0.0429
_refine_ls_R_factor_gt 0.0319
_refine_ls_shift/su_max 0.004
_refine_ls_shift/su_mean 0.000
_refine_ls_structure_factor_coef Fsqd
_refine_ls_weighting_details 'w=1/[\s^2^(Fo^2^)+(0.0329P)^2^+1.9729P] where P=(Fo^2^+2Fc^2^)/3'
_refine_ls_weighting_scheme calc
_refine_ls_wR_factor_gt 0.0739
_refine_ls_wR_factor_ref 0.0782
_reflns_Friedel_coverage 0.000
_reflns_number_gt 11997
_reflns_number_total 14419
_reflns_threshold_expression 'I > 2\s(I)'
_cod_data_source_file ja0c00712_si_002.cif
_cod_data_source_block compound3
_cod_depositor_comments 'Adding full bibliography for 4134744--4134749.cif.'
_cod_database_code 4134745
_shelx_shelxl_version_number 2014/7
_shelx_space_group_comment
;
The symmetry employed for this shelxl refinement is uniquely defined
by the following loop, which should always be used as a source of
symmetry information in preference to the above space-group names.
They are only intended as comments.
;
_olex2_refinement_description
;
1. Fixed Uiso
 At 1.2 times of:
  All C(H) groups
 At 1.5 times of:
  All C(H,H,H) groups
2. Others
 Sof(C24)=Sof(H24A)=Sof(H24B)=Sof(H24C)=Sof(C23)=Sof(H23)=Sof(C22)=Sof(H22A)=
 Sof(H22B)=Sof(H22C)=1-FVAR(1)
 Sof(C26)=Sof(H26)=Sof(C25)=Sof(H25A)=Sof(H25B)=Sof(H25C)=Sof(C27)=Sof(H27A)=
 Sof(H27B)=Sof(H27C)=FVAR(1)
3.a Ternary CH refined with riding coordinates:
 C35(H35), C20(H20), C38(H38), C26(H26), C23(H23)
3.b Aromatic/amide H refined with riding coordinates:
 C18(H18), C17(H17), C10(H10), C8(H8), C9(H9), C15(H15), C32(H32), C31(H31),
 C1(H1), C5(H5), C2(H2), C29(H29), C30(H30), C4(H4), C3(H3), C16(H16)
3.c Idealised Me refined as rotating group:
 C21(H21A,H21B,H21C), C37(H37A,H37B,H37C), C39(H39A,H39B,H39C), C36(H36A,H36B,
 H36C), C19(H19A,H19B,H19C), C34(H34A,H34B,H34C), C25(H25A,H25B,H25C), C27(H27A,
 H27B,H27C), C24(H24A,H24B,H24C), C22(H22A,H22B,H22C)
;
_olex2_submission_special_instructions 'No special instructions were received'

loop_
_space_group_symop_operation_xyz
'x, y, z'
'-x, y+1/2, -z+1/2'
'-x, -y, -z'
'x, -y-1/2, z-1/2'

loop_
_atom_site_label
_atom_site_type_symbol
_atom_site_fract_x
_atom_site_fract_y
_atom_site_fract_z
_atom_site_U_iso_or_equiv
_atom_site_adp_type
_atom_site_occupancy
_atom_site_site_symmetry_order
_atom_site_calc_flag
_atom_site_refinement_flags_posn
_atom_site_refinement_flags_adp
_atom_site_refinement_flags_occupancy
_atom_site_disorder_assembly
_atom_site_disorder_group
Ni1 Ni 0.62424(2) 0.66207(2) 0.24022(2) 0.01478(3) Uani 1 1 d . . . . .
H H 0.6894(18) 0.6743(7) 0.1475(14) 0.037(5) Uiso 1 1 d . . . . .
K1 K 0.57516(3) 0.75660(2) 0.53806(2) 0.02777(6) Uani 1 1 d . . . . .
S1 S 0.53400(3) 0.74059(2) 0.25921(2) 0.01744(5) Uani 1 1 d . . . . .
P1 P 0.80244(3) 0.65635(2) 0.33571(2) 0.01517(5) Uani 1 1 d . . . . .
P2 P 0.49971(4) 0.60657(2) 0.16530(2) 0.02276(7) Uani 1 1 d . . . . .
Si1 Si 0.53266(3) 0.64151(2) 0.37159(2) 0.01415(6) Uani 1 1 d . . . . .
C18 C 0.36798(18) 0.51898(5) 0.22754(13) 0.0399(4) Uani 1 1 d . . . . .
H18 H 0.3547 0.5089 0.1596 0.048 Uiso 1 1 calc R . . . .
C21 C 0.28300(17) 0.59361(6) 0.01487(12) 0.0376(4) Uani 1 1 d . . . . .
H21A H 0.3410 0.5791 -0.0292 0.056 Uiso 1 1 calc GR . . . .
H21B H 0.2136 0.6110 -0.0253 0.056 Uiso 1 1 calc GR . . . .
H21C H 0.2478 0.5669 0.0533 0.056 Uiso 1 1 calc GR . . . .
C11 C 0.40944(10) 0.69005(4) 0.39546(8) 0.01528(18) Uani 1 1 d . . . . .
C37 C 0.96309(14) 0.71114(6) 0.22720(11) 0.0305(3) Uani 1 1 d . . . . .
H37A H 0.9868 0.6780 0.2044 0.046 Uiso 1 1 calc GR . . . .
H37B H 1.0362 0.7337 0.2285 0.046 Uiso 1 1 calc GR . . . .
H37C H 0.8926 0.7244 0.1815 0.046 Uiso 1 1 calc GR . . . .
C12 C 0.41388(10) 0.73481(4) 0.33925(8) 0.01415(18) Uani 1 1 d . . . . .
C17 C 0.32380(17) 0.48930(5) 0.30040(14) 0.0410(4) Uani 1 1 d . . . . .
H17 H 0.2807 0.4589 0.2823 0.049 Uiso 1 1 calc R . . . .
C7 C 0.32413(10) 0.77325(4) 0.35116(8) 0.01485(18) Uani 1 1 d . . . . .
C10 C 0.32154(11) 0.68521(4) 0.46522(9) 0.0186(2) Uani 1 1 d . . . . .
H10 H 0.3194 0.6552 0.5028 0.022 Uiso 1 1 calc R . . . .
C8 C 0.23818(11) 0.76669(4) 0.42219(9) 0.0189(2) Uani 1 1 d . . . . .
H8 H 0.1786 0.7925 0.4309 0.023 Uiso 1 1 calc R . . . .
C33 C 0.65284(10) 0.64356(4) 0.48715(8) 0.01460(18) Uani 1 1 d . . . . .
C9 C 0.23723(12) 0.72378(5) 0.48018(9) 0.0210(2) Uani 1 1 d . . . . .
H9 H 0.1799 0.7208 0.5293 0.025 Uiso 1 1 calc R . . . .
C14 C 0.44987(11) 0.57898(4) 0.35337(10) 0.0202(2) Uani 1 1 d . . . . .
C6 C 0.31421(11) 0.82064(4) 0.29245(8) 0.01576(19) Uani 1 1 d . . . . .
C35 C 0.90010(12) 0.59847(5) 0.32439(10) 0.0221(2) Uani 1 1 d . . . . .
H35 H 0.9005 0.5919 0.2514 0.026 Uiso 1 1 calc R . . . .
C28 C 0.77822(11) 0.65459(4) 0.46873(8) 0.01549(18) Uani 1 1 d . . . . .
C15 C 0.40392(12) 0.54844(5) 0.42567(11) 0.0252(2) Uani 1 1 d . . . . .
H15 H 0.4151 0.5584 0.4937 0.030 Uiso 1 1 calc R . . . .
C32 C 0.62553(11) 0.64019(4) 0.58625(9) 0.0181(2) Uani 1 1 d . . . . .
H32 H 0.5413 0.6325 0.5996 0.022 Uiso 1 1 calc R . . . .
C31 C 0.71929(12) 0.64783(4) 0.66547(9) 0.0202(2) Uani 1 1 d . . . . .
H31 H 0.6992 0.6455 0.7323 0.024 Uiso 1 1 calc R . . . .
C1 C 0.41851(11) 0.85195(4) 0.28635(9) 0.0189(2) Uani 1 1 d . . . . .
H1 H 0.5004 0.8415 0.3147 0.023 Uiso 1 1 calc R . . . .
C20 C 0.35555(14) 0.63071(4) 0.08625(9) 0.0243(2) Uani 1 1 d . . . . .
H20 H 0.3864 0.6577 0.0436 0.029 Uiso 1 1 calc R . . . .
C5 C 0.19607(12) 0.83644(4) 0.24693(10) 0.0227(2) Uani 1 1 d . . . . .
H5 H 0.1237 0.8156 0.2498 0.027 Uiso 1 1 calc R . . . .
C2 C 0.40439(13) 0.89830(4) 0.23930(10) 0.0230(2) Uani 1 1 d . . . . .
H2 H 0.4759 0.9197 0.2382 0.028 Uiso 1 1 calc R . . . .
C29 C 0.87225(12) 0.66234(5) 0.54866(9) 0.0212(2) Uani 1 1 d . . . . .
H29 H 0.9567 0.6700 0.5361 0.025 Uiso 1 1 calc R . . . .
C38 C 0.92198(12) 0.70694(5) 0.33204(10) 0.0214(2) Uani 1 1 d . . . . .
H38 H 0.9984 0.6976 0.3787 0.026 Uiso 1 1 calc R . . . .
C39 C 0.87185(13) 0.75696(5) 0.36701(11) 0.0250(2) Uani 1 1 d . . . . .
H39A H 0.7926 0.7655 0.3259 0.037 Uiso 1 1 calc GR . . . .
H39B H 0.9352 0.7832 0.3605 0.037 Uiso 1 1 calc GR . . . .
H39C H 0.8557 0.7542 0.4370 0.037 Uiso 1 1 calc GR . . . .
C30 C 0.84273(12) 0.65894(5) 0.64629(9) 0.0227(2) Uani 1 1 d . . . . .
H30 H 0.9071 0.6642 0.7002 0.027 Uiso 1 1 calc R . . . .
C4 C 0.18235(14) 0.88221(5) 0.19731(11) 0.0271(3) Uani 1 1 d . . . . .
H4 H 0.1015 0.8921 0.1657 0.032 Uiso 1 1 calc R . . . .
C13 C 0.43229(14) 0.56387(4) 0.25336(10) 0.0276(3) Uani 1 1 d . . . . .
C36 C 0.83416(14) 0.55377(5) 0.36735(11) 0.0268(3) Uani 1 1 d . . . . .
H36A H 0.8458 0.5554 0.4404 0.040 Uiso 1 1 calc GR . . . .
H36B H 0.8713 0.5226 0.3453 0.040 Uiso 1 1 calc GR . . . .
H36C H 0.7431 0.5546 0.3439 0.040 Uiso 1 1 calc GR . . . .
C19 C 0.26544(15) 0.65597(6) 0.15161(11) 0.0308(3) Uani 1 1 d . . . . .
H19A H 0.2312 0.6309 0.1945 0.046 Uiso 1 1 calc GR . . . .
H19B H 0.1954 0.6717 0.1092 0.046 Uiso 1 1 calc GR . . . .
H19C H 0.3118 0.6815 0.1932 0.046 Uiso 1 1 calc GR . . . .
C3 C 0.28650(14) 0.91331(4) 0.19410(10) 0.0259(3) Uani 1 1 d . . . . .
H3 H 0.2772 0.9447 0.1611 0.031 Uiso 1 1 calc R . . . .
C16 C 0.34196(14) 0.50364(5) 0.39902(14) 0.0340(3) Uani 1 1 d . . . . .
H16 H 0.3122 0.4830 0.4489 0.041 Uiso 1 1 calc R . . . .
C34 C 1.03963(13) 0.60020(5) 0.36942(12) 0.0299(3) Uani 1 1 d . . . . .
H34A H 1.0807 0.5682 0.3575 0.045 Uiso 1 1 calc GR . . . .
H34B H 1.0438 0.6062 0.4414 0.045 Uiso 1 1 calc GR . . . .
H34C H 1.0835 0.6273 0.3382 0.045 Uiso 1 1 calc GR . . . .
C26 C 0.599(2) 0.5656(4) 0.0695(8) 0.023(2) Uani 0.22(3) 1 d . . P A 1
H26 H 0.5380 0.5405 0.0369 0.028 Uiso 0.22(3) 1 calc R . P A 1
C25 C 0.643(2) 0.5967(7) -0.0141(14) 0.031(3) Uani 0.22(3) 1 d . . P A 1
H25A H 0.5730 0.6177 -0.0436 0.047 Uiso 0.22(3) 1 calc GR . P A 1
H25B H 0.6709 0.5744 -0.0654 0.047 Uiso 0.22(3) 1 calc GR . P A 1
H25C H 0.7145 0.6180 0.0124 0.047 Uiso 0.22(3) 1 calc GR . P A 1
C27 C 0.708(3) 0.5357(6) 0.1237(10) 0.032(3) Uani 0.22(3) 1 d . . P A 1
H27A H 0.7705 0.5587 0.1583 0.048 Uiso 0.22(3) 1 calc GR . P A 1
H27B H 0.7492 0.5157 0.0754 0.048 Uiso 0.22(3) 1 calc GR . P A 1
H27C H 0.6751 0.5134 0.1725 0.048 Uiso 0.22(3) 1 calc GR . P A 1
C24 C 0.6658(7) 0.52977(17) 0.1339(4) 0.0335(10) Uani 0.78(3) 1 d . . P A 2
H24A H 0.7360 0.5515 0.1610 0.050 Uiso 0.78(3) 1 calc GR . P A 2
H24B H 0.6966 0.5060 0.0866 0.050 Uiso 0.78(3) 1 calc GR . P A 2
H24C H 0.6330 0.5113 0.1884 0.050 Uiso 0.78(3) 1 calc GR . P A 2
C23 C 0.5598(7) 0.56169(14) 0.0803(4) 0.0248(9) Uani 0.78(3) 1 d . . P A 2
H23 H 0.4884 0.5391 0.0541 0.030 Uiso 0.78(3) 1 calc R . P A 2
C22 C 0.6076(8) 0.5890(3) -0.0072(4) 0.0391(11) Uani 0.78(3) 1 d . . P A 2
H22A H 0.5388 0.6093 -0.0411 0.059 Uiso 0.78(3) 1 calc GR . P A 2
H22B H 0.6361 0.5645 -0.0541 0.059 Uiso 0.78(3) 1 calc GR . P A 2
H22C H 0.6789 0.6108 0.0173 0.059 Uiso 0.78(3) 1 calc GR . P A 2

loop_
_atom_site_aniso_label
_atom_site_aniso_U_11
_atom_site_aniso_U_22
_atom_site_aniso_U_33
_atom_site_aniso_U_23
_atom_site_aniso_U_13
_atom_site_aniso_U_12
Ni1 0.01757(7) 0.01185(6) 0.01459(6) 0.00043(5) 0.00036(5) 0.00299(5)
K1 0.04067(17) 0.01969(12) 0.02090(12) -0.00410(9) -0.00587(11) -0.00282(11)
S1 0.01732(12) 0.01171(11) 0.02435(13) 0.00258(9) 0.00710(10) 0.00260(9)
P1 0.01388(12) 0.01436(12) 0.01744(12) 0.00143(9) 0.00257(9) 0.00209(9)
P2 0.03446(18) 0.01190(12) 0.01951(14) -0.00186(10) -0.00778(12) 0.00240(11)
Si1 0.01333(13) 0.01106(12) 0.01736(13) 0.00176(10) -0.00139(10) -0.00075(10)
C18 0.0569(10) 0.0148(5) 0.0417(8) 0.0024(5) -0.0224(7) -0.0087(6)
C21 0.0495(10) 0.0252(6) 0.0330(7) -0.0015(5) -0.0180(7) -0.0070(6)
C11 0.0129(4) 0.0143(4) 0.0180(5) 0.0013(3) -0.0013(4) -0.0008(3)
C37 0.0294(7) 0.0296(6) 0.0348(7) 0.0064(5) 0.0140(6) -0.0027(5)
C12 0.0121(4) 0.0133(4) 0.0166(4) -0.0007(3) -0.0004(3) -0.0010(3)
C17 0.0429(9) 0.0142(5) 0.0598(10) 0.0085(6) -0.0215(8) -0.0092(5)
C7 0.0132(5) 0.0142(4) 0.0168(4) -0.0014(3) 0.0001(3) -0.0001(3)
C10 0.0151(5) 0.0204(5) 0.0199(5) 0.0042(4) 0.0002(4) -0.0021(4)
C8 0.0145(5) 0.0211(5) 0.0213(5) -0.0009(4) 0.0025(4) 0.0021(4)
C33 0.0145(5) 0.0120(4) 0.0169(4) 0.0016(3) 0.0001(4) 0.0003(3)
C9 0.0165(5) 0.0259(6) 0.0212(5) 0.0027(4) 0.0044(4) 0.0002(4)
C14 0.0177(5) 0.0128(4) 0.0282(6) 0.0041(4) -0.0058(4) -0.0012(4)
C6 0.0167(5) 0.0131(4) 0.0175(5) -0.0021(3) 0.0019(4) 0.0015(4)
C35 0.0213(6) 0.0199(5) 0.0254(6) 0.0020(4) 0.0041(4) 0.0065(4)
C28 0.0143(5) 0.0148(4) 0.0171(4) 0.0003(3) 0.0004(4) 0.0004(3)
C15 0.0193(6) 0.0176(5) 0.0376(7) 0.0085(5) -0.0023(5) -0.0025(4)
C32 0.0164(5) 0.0192(5) 0.0188(5) 0.0027(4) 0.0021(4) 0.0002(4)
C31 0.0227(6) 0.0216(5) 0.0160(5) -0.0001(4) 0.0011(4) 0.0019(4)
C1 0.0181(5) 0.0148(4) 0.0243(5) -0.0029(4) 0.0046(4) 0.0012(4)
C20 0.0330(7) 0.0162(5) 0.0212(5) 0.0003(4) -0.0085(5) -0.0029(4)
C5 0.0200(5) 0.0173(5) 0.0296(6) 0.0001(4) -0.0033(4) 0.0016(4)
C2 0.0281(6) 0.0133(5) 0.0289(6) -0.0026(4) 0.0096(5) -0.0006(4)
C29 0.0148(5) 0.0262(6) 0.0220(5) -0.0009(4) -0.0013(4) -0.0024(4)
C38 0.0170(5) 0.0203(5) 0.0271(6) 0.0035(4) 0.0042(4) -0.0008(4)
C39 0.0233(6) 0.0181(5) 0.0334(7) 0.0016(4) 0.0029(5) -0.0028(4)
C30 0.0199(5) 0.0265(6) 0.0202(5) -0.0027(4) -0.0040(4) -0.0018(4)
C4 0.0284(7) 0.0195(5) 0.0311(6) 0.0017(5) -0.0062(5) 0.0061(5)
C13 0.0370(7) 0.0118(5) 0.0303(6) 0.0027(4) -0.0131(5) -0.0030(5)
C36 0.0290(7) 0.0166(5) 0.0346(7) 0.0025(5) 0.0024(5) 0.0044(5)
C19 0.0285(7) 0.0354(7) 0.0263(6) 0.0020(5) -0.0067(5) 0.0008(5)
C3 0.0373(7) 0.0136(5) 0.0271(6) 0.0005(4) 0.0049(5) 0.0050(5)
C16 0.0247(7) 0.0182(5) 0.0569(10) 0.0136(6) -0.0058(6) -0.0046(5)
C34 0.0196(6) 0.0296(6) 0.0405(8) 0.0040(5) 0.0038(5) 0.0094(5)
C26 0.025(6) 0.022(3) 0.024(3) -0.017(3) 0.011(3) -0.006(4)
C25 0.045(8) 0.033(4) 0.016(4) 0.002(3) 0.002(4) -0.003(5)
C27 0.038(8) 0.028(4) 0.030(4) -0.002(3) 0.006(5) 0.009(5)
C24 0.035(2) 0.0223(12) 0.0407(16) -0.0117(10) -0.0051(14) 0.0121(12)
C23 0.028(2) 0.0206(9) 0.0245(12) -0.0072(9) -0.0036(12) 0.0075(11)
C22 0.052(3) 0.043(2) 0.0232(13) -0.0096(14) 0.0073(15) 0.0131(18)

loop_
_atom_type_symbol
_atom_type_description
_atom_type_scat_dispersion_real
_atom_type_scat_dispersion_imag
_atom_type_scat_source
C C 0.0033 0.0016 'International Tables Vol C Tables 4.2.6.8 and 6.1.1.4'
H H 0.0000 0.0000 'International Tables Vol C Tables 4.2.6.8 and 6.1.1.4'
K K 0.2009 0.2494 'International Tables Vol C Tables 4.2.6.8 and 6.1.1.4'
Ni Ni 0.3393 1.1124 'International Tables Vol C Tables 4.2.6.8 and 6.1.1.4'
P P 0.1023 0.0942 'International Tables Vol C Tables 4.2.6.8 and 6.1.1.4'
S S 0.1246 0.1234 'International Tables Vol C Tables 4.2.6.8 and 6.1.1.4'
Si Si 0.0817 0.0704 'International Tables Vol C Tables 4.2.6.8 and 6.1.1.4'

loop_
_geom_angle_atom_site_label_1
_geom_angle_atom_site_label_2
_geom_angle_atom_site_label_3
_geom_angle
_geom_angle_site_symmetry_1
_geom_angle_site_symmetry_3
_geom_angle_publ_flag
K1 Ni1 H 42.8(7) 4_575 . ?
S1 Ni1 H 97.1(7) . . ?
S1 Ni1 K1 59.780(9) . 4_575 ?
P1 Ni1 H 93.4(7) . . ?
P1 Ni1 K1 123.652(11) . 4_575 ?
P1 Ni1 S1 109.757(12) . . ?
P1 Ni1 Si1 86.269(12) . . ?
P2 Ni1 H 94.1(7) . . ?
P2 Ni1 K1 91.791(11) . 4_575 ?
P2 Ni1 S1 115.668(13) . . ?
P2 Ni1 P1 132.497(13) . . ?
P2 Ni1 Si1 84.521(14) . . ?
Si1 Ni1 H 177.8(7) . . ?
Si1 Ni1 K1 138.784(11) . 4_575 ?
Si1 Ni1 S1 85.022(11) . . ?
Ni1 K1 S1 147.667(10) 4_576 . ?
Ni1 K1 Si1 164.708(10) 4_576 . ?
Ni1 K1 C7 121.56(2) 4_576 . ?
S1 K1 Ni1 41.113(7) 4_576 4_576 ?
S1 K1 S1 164.399(14) 4_576 . ?
S1 K1 Si1 47.549(7) . . ?
S1 K1 Si1 125.057(11) 4_576 . ?
S1 K1 C12 136.89(2) 4_576 . ?
S1 K1 C7 121.52(2) 4_576 . ?
S1 K1 C10 95.98(2) 4_576 . ?
S1 K1 C33 107.30(2) 4_576 . ?
S1 K1 C32 82.23(2) 4_576 . ?
C11 K1 Ni1 152.75(2) . 4_576 ?
C11 K1 S1 119.86(2) . 4_576 ?
C11 K1 S1 45.90(2) . . ?
C11 K1 Si1 29.45(2) . . ?
C11 K1 C12 26.89(3) . . ?
C11 K1 C7 43.46(3) . . ?
C11 K1 C10 24.70(3) . . ?
C11 K1 C33 57.23(3) . . ?
C11 K1 C32 68.40(3) . . ?
C12 K1 Ni1 145.38(2) . 4_576 ?
C12 K1 S1 27.60(2) . . ?
C12 K1 Si1 46.64(2) . . ?
C12 K1 C7 23.98(3) . . ?
C12 K1 C10 44.44(3) . . ?
C12 K1 C33 76.51(3) . . ?
C12 K1 C32 93.27(3) . . ?
C7 K1 S1 45.256(19) . . ?
C7 K1 Si1 69.204(19) . . ?
C10 K1 Ni1 129.10(2) . 4_576 ?
C10 K1 S1 68.99(2) . . ?
C10 K1 Si1 47.79(2) . . ?
C10 K1 C7 48.56(3) . . ?
C33 K1 Ni1 137.07(2) . 4_576 ?
C33 K1 S1 71.62(2) . . ?
C33 K1 Si1 29.95(2) . . ?
C33 K1 C7 99.06(3) . . ?
C33 K1 C10 67.61(3) . . ?
C32 K1 Ni1 116.04(2) . 4_576 ?
C32 K1 S1 95.20(2) . . ?
C32 K1 Si1 48.91(2) . . ?
C32 K1 C7 111.51(3) . . ?
C32 K1 C10 67.52(3) . . ?
C32 K1 C33 25.16(3) . . ?
Ni1 S1 K1 102.036(11) . . ?
Ni1 S1 K1 79.108(10) . 4_575 ?
K1 S1 K1 163.253(14) 4_575 . ?
C12 S1 Ni1 108.69(4) . . ?
C12 S1 K1 142.02(4) . 4_575 ?
C12 S1 K1 53.81(4) . . ?
C35 P1 Ni1 117.42(4) . . ?
C28 P1 Ni1 112.04(4) . . ?
C28 P1 C35 101.27(5) . . ?
C28 P1 C38 102.32(5) . . ?
C38 P1 Ni1 118.92(4) . . ?
C38 P1 C35 102.41(6) . . ?
C20 P2 Ni1 116.48(4) . . ?
C20 P2 C26 105.4(5) . . ?
C13 P2 Ni1 112.47(4) . . ?
C13 P2 C20 103.32(6) . . ?
C13 P2 C26 109.6(4) . . ?
C26 P2 Ni1 109.2(6) . . ?
C23 P2 Ni1 120.6(2) . . ?
C23 P2 C20 100.78(12) . . ?
C23 P2 C13 100.6(2) . . ?
Ni1 Si1 K1 103.991(12) . . ?
C11 Si1 Ni1 110.00(4) . . ?
C11 Si1 K1 52.00(3) . . ?
C11 Si1 C33 104.60(5) . . ?
C33 Si1 Ni1 109.99(4) . . ?
C33 Si1 K1 57.85(3) . . ?
C14 Si1 Ni1 110.98(4) . . ?
C14 Si1 K1 144.50(4) . . ?
C14 Si1 C11 108.04(5) . . ?
C14 Si1 C33 113.00(5) . . ?
C17 C18 H18 119.8 . . ?
C17 C18 C13 120.39(15) . . ?
C13 C18 H18 119.8 . . ?
H21A C21 H21B 109.5 . . ?
H21A C21 H21C 109.5 . . ?
H21B C21 H21C 109.5 . . ?
C20 C21 H21A 109.5 . . ?
C20 C21 H21B 109.5 . . ?
C20 C21 H21C 109.5 . . ?
Si1 C11 K1 98.55(4) . . ?
C12 C11 K1 78.11(6) . . ?
C12 C11 Si1 114.99(8) . . ?
C10 C11 K1 90.48(7) . . ?
C10 C11 Si1 124.94(8) . . ?
C10 C11 C12 120.02(10) . . ?
H37A C37 H37B 109.5 . . ?
H37A C37 H37C 109.5 . . ?
H37B C37 H37C 109.5 . . ?
C38 C37 H37A 109.5 . . ?
C38 C37 H37B 109.5 . . ?
C38 C37 H37C 109.5 . . ?
S1 C12 K1 98.59(4) . . ?
C11 C12 K1 75.00(6) . . ?
C11 C12 S1 118.00(8) . . ?
C11 C12 C7 119.14(10) . . ?
C7 C12 K1 94.50(7) . . ?
C7 C12 S1 122.85(8) . . ?
C18 C17 H17 119.8 . . ?
C16 C17 C18 120.30(13) . . ?
C16 C17 H17 119.8 . . ?
C12 C7 K1 61.53(6) . . ?
C12 C7 C6 124.26(10) . . ?
C8 C7 K1 89.42(7) . . ?
C8 C7 C12 118.62(10) . . ?
C8 C7 C6 117.12(10) . . ?
C6 C7 K1 119.76(7) . . ?
K1 C10 H10 112.9 . . ?
C11 C10 K1 64.82(6) . . ?
C11 C10 H10 119.6 . . ?
C9 C10 K1 92.38(7) . . ?
C9 C10 C11 120.86(11) . . ?
C9 C10 H10 119.6 . . ?
C7 C8 H8 118.9 . . ?
C9 C8 C7 122.23(11) . . ?
C9 C8 H8 118.9 . . ?
Si1 C33 K1 92.20(4) . . ?
C28 C33 K1 96.26(6) . . ?
C28 C33 Si1 114.82(8) . . ?
C32 C33 K1 76.86(6) . . ?
C32 C33 Si1 126.21(9) . . ?
C32 C33 C28 118.64(10) . . ?
C10 C9 H9 120.5 . . ?
C8 C9 C10 119.01(11) . . ?
C8 C9 H9 120.5 . . ?
C15 C14 Si1 128.07(10) . . ?
C15 C14 C13 118.93(11) . . ?
C13 C14 Si1 112.98(9) . . ?
C1 C6 C7 122.06(10) . . ?
C1 C6 C5 117.97(11) . . ?
C5 C6 C7 119.84(10) . . ?
P1 C35 H35 106.7 . . ?
C36 C35 P1 109.55(9) . . ?
C36 C35 H35 106.7 . . ?
C36 C35 C34 109.46(11) . . ?
C34 C35 P1 117.24(9) . . ?
C34 C35 H35 106.7 . . ?
C33 C28 P1 114.37(8) . . ?
C29 C28 P1 125.70(9) . . ?
C29 C28 C33 119.92(10) . . ?
C14 C15 H15 119.6 . . ?
C16 C15 C14 120.74(14) . . ?
C16 C15 H15 119.6 . . ?
K1 C32 H32 96.2 . . ?
C33 C32 K1 77.97(6) . . ?
C33 C32 H32 119.4 . . ?
C31 C32 K1 95.85(7) . . ?
C31 C32 C33 121.25(11) . . ?
C31 C32 H32 119.4 . . ?
C32 C31 H31 120.2 . . ?
C32 C31 C30 119.56(11) . . ?
C30 C31 H31 120.2 . . ?
C6 C1 H1 119.5 . . ?
C2 C1 C6 120.97(12) . . ?
C2 C1 H1 119.5 . . ?
P2 C20 H20 106.2 . . ?
C21 C20 P2 117.10(10) . . ?
C21 C20 H20 106.2 . . ?
C19 C20 P2 110.14(9) . . ?
C19 C20 C21 110.39(13) . . ?
C19 C20 H20 106.2 . . ?
C6 C5 H5 119.4 . . ?
C4 C5 C6 121.15(12) . . ?
C4 C5 H5 119.4 . . ?
C1 C2 H2 119.9 . . ?
C3 C2 C1 120.27(12) . . ?
C3 C2 H2 119.9 . . ?
C28 C29 H29 119.8 . . ?
C30 C29 C28 120.36(11) . . ?
C30 C29 H29 119.8 . . ?
P1 C38 H38 107.9 . . ?
C37 C38 P1 110.03(9) . . ?
C37 C38 H38 107.9 . . ?
C37 C38 C39 111.37(11) . . ?
C39 C38 P1 111.53(8) . . ?
C39 C38 H38 107.9 . . ?
C38 C39 H39A 109.5 . . ?
C38 C39 H39B 109.5 . . ?
C38 C39 H39C 109.5 . . ?
H39A C39 H39B 109.5 . . ?
H39A C39 H39C 109.5 . . ?
H39B C39 H39C 109.5 . . ?
C31 C30 H30 119.9 . . ?
C29 C30 C31 120.26(11) . . ?
C29 C30 H30 119.9 . . ?
C5 C4 H4 120.0 . . ?
C3 C4 C5 120.02(12) . . ?
C3 C4 H4 120.0 . . ?
C18 C13 P2 125.41(12) . . ?
C14 C13 P2 114.95(9) . . ?
C14 C13 C18 119.64(13) . . ?
C35 C36 H36A 109.5 . . ?
C35 C36 H36B 109.5 . . ?
C35 C36 H36C 109.5 . . ?
H36A C36 H36B 109.5 . . ?
H36A C36 H36C 109.5 . . ?
H36B C36 H36C 109.5 . . ?
C20 C19 H19A 109.5 . . ?
C20 C19 H19B 109.5 . . ?
C20 C19 H19C 109.5 . . ?
H19A C19 H19B 109.5 . . ?
H19A C19 H19C 109.5 . . ?
H19B C19 H19C 109.5 . . ?
C2 C3 H3 120.2 . . ?
C4 C3 C2 119.57(11) . . ?
C4 C3 H3 120.2 . . ?
C17 C16 C15 120.00(14) . . ?
C17 C16 H16 120.0 . . ?
C15 C16 H16 120.0 . . ?
C35 C34 H34A 109.5 . . ?
C35 C34 H34B 109.5 . . ?
C35 C34 H34C 109.5 . . ?
H34A C34 H34B 109.5 . . ?
H34A C34 H34C 109.5 . . ?
H34B C34 H34C 109.5 . . ?
P2 C26 H26 106.2 . . ?
C25 C26 P2 113.3(10) . . ?
C25 C26 H26 106.2 . . ?
C25 C26 C27 111.5(10) . . ?
C27 C26 P2 112.8(8) . . ?
C27 C26 H26 106.2 . . ?
C26 C25 H25A 109.5 . . ?
C26 C25 H25B 109.5 . . ?
C26 C25 H25C 109.5 . . ?
H25A C25 H25B 109.5 . . ?
H25A C25 H25C 109.5 . . ?
H25B C25 H25C 109.5 . . ?
C26 C27 H27A 109.5 . . ?
C26 C27 H27B 109.5 . . ?
C26 C27 H27C 109.5 . . ?
H27A C27 H27B 109.5 . . ?
H27A C27 H27C 109.5 . . ?
H27B C27 H27C 109.5 . . ?
H24A C24 H24B 109.5 . . ?
H24A C24 H24C 109.5 . . ?
H24B C24 H24C 109.5 . . ?
C23 C24 H24A 109.5 . . ?
C23 C24 H24B 109.5 . . ?
C23 C24 H24C 109.5 . . ?
P2 C23 H23 108.5 . . ?
C24 C23 P2 111.1(2) . . ?
C24 C23 H23 108.5 . . ?
C22 C23 P2 110.0(3) . . ?
C22 C23 C24 110.2(3) . . ?
C22 C23 H23 108.5 . . ?
C23 C22 H22A 109.5 . . ?
C23 C22 H22B 109.5 . . ?
C23 C22 H22C 109.5 . . ?
H22A C22 H22B 109.5 . . ?
H22A C22 H22C 109.5 . . ?
H22B C22 H22C 109.5 . . ?

loop_
_geom_bond_atom_site_label_1
_geom_bond_atom_site_label_2
_geom_bond_distance
_geom_bond_site_symmetry_2
_geom_bond_publ_flag
Ni1 H 1.528(18) . ?
Ni1 K1 3.4796(3) 4_575 ?
Ni1 S1 2.3299(3) . ?
Ni1 P1 2.1680(3) . ?
Ni1 P2 2.1586(4) . ?
Ni1 Si1 2.1809(3) . ?
K1 Ni1 3.4796(3) 4_576 ?
K1 S1 3.0619(4) 4_576 ?
K1 S1 3.7617(4) . ?
K1 Si1 3.8036(4) . ?
K1 C11 3.0310(11) . ?
K1 C12 3.0705(11) . ?
K1 C7 3.4823(11) . ?
K1 C10 3.3492(12) . ?
K1 C33 3.2226(11) . ?
K1 C32 3.2088(12) . ?
S1 K1 3.0619(4) 4_575 ?
S1 C12 1.7624(11) . ?
P1 C35 1.8750(12) . ?
P1 C28 1.8403(11) . ?
P1 C38 1.8548(12) . ?
P2 C20 1.8760(13) . ?
P2 C13 1.8456(15) . ?
P2 C26 2.068(15) . ?
P2 C23 1.820(5) . ?
Si1 C11 1.8911(11) . ?
Si1 C33 1.9003(11) . ?
Si1 C14 1.8891(12) . ?
C18 H18 0.9500 . ?
C18 C17 1.383(2) . ?
C18 C13 1.4033(18) . ?
C21 H21A 0.9800 . ?
C21 H21B 0.9800 . ?
C21 H21C 0.9800 . ?
C21 C20 1.5280(18) . ?
C11 C12 1.4191(15) . ?
C11 C10 1.3996(16) . ?
C37 H37A 0.9800 . ?
C37 H37B 0.9800 . ?
C37 H37C 0.9800 . ?
C37 C38 1.5283(18) . ?
C12 C7 1.4194(15) . ?
C17 H17 0.9500 . ?
C17 C16 1.377(3) . ?
C7 C8 1.4025(16) . ?
C7 C6 1.4905(15) . ?
C10 H10 0.9500 . ?
C10 C9 1.3917(17) . ?
C8 H8 0.9500 . ?
C8 C9 1.3880(17) . ?
C33 C28 1.4073(15) . ?
C33 C32 1.4010(15) . ?
C9 H9 0.9500 . ?
C14 C15 1.3988(17) . ?
C14 C13 1.4003(19) . ?
C6 C1 1.3940(16) . ?
C6 C5 1.3955(17) . ?
C35 H35 1.0000 . ?
C35 C36 1.5285(18) . ?
C35 C34 1.5337(19) . ?
C28 C29 1.3992(16) . ?
C15 H15 0.9500 . ?
C15 C16 1.3923(18) . ?
C32 H32 0.9500 . ?
C32 C31 1.3903(17) . ?
C31 H31 0.9500 . ?
C31 C30 1.3910(18) . ?
C1 H1 0.9500 . ?
C1 C2 1.3915(16) . ?
C20 H20 1.0000 . ?
C20 C19 1.525(2) . ?
C5 H5 0.9500 . ?
C5 C4 1.3934(17) . ?
C2 H2 0.9500 . ?
C2 C3 1.386(2) . ?
C29 H29 0.9500 . ?
C29 C30 1.3891(18) . ?
C38 H38 1.0000 . ?
C38 C39 1.5308(18) . ?
C39 H39A 0.9800 . ?
C39 H39B 0.9800 . ?
C39 H39C 0.9800 . ?
C30 H30 0.9500 . ?
C4 H4 0.9500 . ?
C4 C3 1.384(2) . ?
C36 H36A 0.9800 . ?
C36 H36B 0.9800 . ?
C36 H36C 0.9800 . ?
C19 H19A 0.9800 . ?
C19 H19B 0.9800 . ?
C19 H19C 0.9800 . ?
C3 H3 0.9500 . ?
C16 H16 0.9500 . ?
C34 H34A 0.9800 . ?
C34 H34B 0.9800 . ?
C34 H34C 0.9800 . ?
C26 H26 1.0000 . ?
C26 C25 1.514(17) . ?
C26 C27 1.522(19) . ?
C25 H25A 0.9800 . ?
C25 H25B 0.9800 . ?
C25 H25C 0.9800 . ?
C27 H27A 0.9800 . ?
C27 H27B 0.9800 . ?
C27 H27C 0.9800 . ?
C24 H24A 0.9800 . ?
C24 H24B 0.9800 . ?
C24 H24C 0.9800 . ?
C24 C23 1.526(5) . ?
C23 H23 1.0000 . ?
C23 C22 1.520(5) . ?
C22 H22A 0.9800 . ?
C22 H22B 0.9800 . ?
C22 H22C 0.9800 . ?

loop_
_smtbx_masks_void_nr
_smtbx_masks_void_average_x
_smtbx_masks_void_average_y
_smtbx_masks_void_average_z
_smtbx_masks_void_volume
_smtbx_masks_void_count_electrons
_smtbx_masks_void_content
1 0.000 0.000 0.661 276.5 41.0 ?
2 0.000 0.500 -0.636 276.5 41.0 ?
